data_7001757
loop_
_publ_author_name
'Piedra-Garza, Luis Fernando'
'Reinoso, Santiago'
'Dickman, Michael H.'
'Sanguineti, Michael M.'
'Kortz, Ulrich'

_publ_section_title
;
 The first 3-dimensional assemblies of organotin-functionalized
 polyanions
;
_journal_issue 31
_journal_name_full 'Dalton Transactions'
_journal_page_first 6231
_journal_paper_doi 10.1039/b908436c
_journal_year 2009
_chemical_formula_sum 'C8 H54 N6 Na O46 P Sn3 W9'
_chemical_formula_weight 3035.3
_chemical_name_systematic
;
?
;
_space_group_IT_number 198
_symmetry_cell_setting cubic
_symmetry_space_group_name_Hall 'P 2ac 2ab 3'
_symmetry_space_group_name_H-M 'P 21 3'
_atom_sites_solution_hydrogens geom
_atom_sites_solution_primary direct
_atom_sites_solution_secondary difmap
_audit_creation_method SHELXL-97
_cell_angle_alpha 90.00
_cell_angle_beta 90.00
_cell_angle_gamma 90.00
_cell_formula_units_Z 4
_cell_length_a 17.5942(3)
_cell_length_b 17.5942(3)
_cell_length_c 17.5942(3)
_cell_measurement_reflns_used 3569
_cell_measurement_temperature 173(2)
_cell_measurement_theta_max 20.97
_cell_measurement_theta_min 2.84
_cell_volume 5446.39(16)
_computing_cell_refinement 'Bruker SMART'
_computing_data_collection 'Bruker SMART'
_computing_data_reduction 'Bruker SAINT'
_computing_molecular_graphics 'Bruker SHELXTL'
_computing_publication_material 'Bruker SHELXTL'
_computing_structure_refinement 'SHELXL-97 (Sheldrick, 1997)'
_computing_structure_solution 'SHELXS-97 (Sheldrick, 1990)'
_diffrn_ambient_temperature 173(2)
_diffrn_measured_fraction_theta_full 0.997
_diffrn_measured_fraction_theta_max 0.997
_diffrn_measurement_device_type 'CCD area detector'
_diffrn_measurement_method 'phi and omega scans'
_diffrn_radiation_monochromator graphite
_diffrn_radiation_source 'fine-focus sealed tube'
_diffrn_radiation_type MoK\a
_diffrn_radiation_wavelength 0.71073
_diffrn_reflns_av_R_equivalents 0.1174
_diffrn_reflns_av_sigmaI/netI 0.0546
_diffrn_reflns_limit_h_max 19
_diffrn_reflns_limit_h_min -21
_diffrn_reflns_limit_k_max 22
_diffrn_reflns_limit_k_min -22
_diffrn_reflns_limit_l_max 20
_diffrn_reflns_limit_l_min -22
_diffrn_reflns_number 50041
_diffrn_reflns_theta_full 26.44
_diffrn_reflns_theta_max 26.44
_diffrn_reflns_theta_min 3.27
_exptl_absorpt_coefficient_mu 20.397
_exptl_absorpt_correction_T_max 0.1899
_exptl_absorpt_correction_T_min 0.0530
_exptl_absorpt_correction_type multi-scan
_exptl_absorpt_process_details SADABS
_exptl_crystal_colour colorless
_exptl_crystal_density_diffrn 3.532
_exptl_crystal_density_method 'not measured'
_exptl_crystal_description prism
_exptl_crystal_F_000 5080
_exptl_crystal_size_max 0.33
_exptl_crystal_size_mid 0.18
_exptl_crystal_size_min 0.12
_refine_diff_density_max 1.923
_refine_diff_density_min -1.117
_refine_diff_density_rms 0.273
_refine_ls_abs_structure_details 'Flack H D (1983), Acta Cryst. A39, 876-881'
_refine_ls_abs_structure_Flack -0.013(16)
_refine_ls_extinction_method none
_refine_ls_goodness_of_fit_ref 1.057
_refine_ls_hydrogen_treatment constr
_refine_ls_matrix_type full
_refine_ls_number_parameters 114
_refine_ls_number_reflns 3760
_refine_ls_number_restraints 0
_refine_ls_restrained_S_all 1.057
_refine_ls_R_factor_all 0.0528
_refine_ls_R_factor_gt 0.0403
_refine_ls_shift/su_max 0.001
_refine_ls_shift/su_mean 0.000
_refine_ls_structure_factor_coef Fsqd
_refine_ls_weighting_details 'calc w=1/[\s^2^(Fo^2^)+(0.0370P)^2^+67.0000P] where P=(Fo^2^+2Fc^2^)/3'
_refine_ls_weighting_scheme calc
_refine_ls_wR_factor_gt 0.0892
_refine_ls_wR_factor_ref 0.0944
_reflns_number_gt 3236
_reflns_number_total 3760
_reflns_threshold_expression >2sigma(I)
_cod_data_source_file b908436c.txt
_cod_data_source_block psn
_cod_depositor_comments
;
The following automatic conversions were performed:
'_symmetry_cell_setting' value 'Cubic' changed to 'cubic' according to
'/home/saulius/struct/CIF-dictionaries/cif_core.dic' dictionary named
'cif_core.dic' version 2.4.1 from
2010-06-29.

'_exptl_absorpt_correction_type' value 'multiscan' changed to
'multi-scan' according to
'/home/saulius/struct/CIF-dictionaries/cif_core.dic' dictionary named
'cif_core.dic' version 2.4.1 from 2010-06-29.

Automatic conversion script
Id: cif_fix_enum 1527 2010-12-29 10:47:43Z saulius 
;
_cod_original_sg_symbol_H-M P2(1)3
_cod_database_code 7001757

loop_
_symmetry_equiv_pos_as_xyz
'x, y, z'
'-x+1/2, -y, z+1/2'
'-x, y+1/2, -z+1/2'
'x+1/2, -y+1/2, -z'
'z, x, y'
'z+1/2, -x+1/2, -y'
'-z+1/2, -x, y+1/2'
'-z, x+1/2, -y+1/2'
'y, z, x'
'-y, z+1/2, -x+1/2'
'y+1/2, -z+1/2, -x'
'-y+1/2, -z, x+1/2'

loop_
_atom_site_label
_atom_site_type_symbol
_atom_site_fract_x
_atom_site_fract_y
_atom_site_fract_z
_atom_site_U_iso_or_equiv
_atom_site_adp_type
_atom_site_occupancy
_atom_site_symmetry_multiplicity
_atom_site_calc_flag
_atom_site_refinement_flags
_atom_site_disorder_assembly
_atom_site_disorder_group
W1 W 0.56846(4) 0.78279(4) 0.83650(4) 0.02554(16) Uani 1 1 d . . .
W2 W 0.66191(4) 0.62328(4) 0.88445(4) 0.02478(16) Uani 1 1 d . . .
W3 W 0.83576(4) 0.74384(4) 0.90069(4) 0.02776(17) Uani 1 1 d . . .
P P 0.7307(2) 0.7307(2) 0.7307(2) 0.0173(13) Uani 1 3 d S . .
Sn Sn 0.46891(6) 0.60029(6) 0.81299(6) 0.0259(3) Uani 1 1 d . . .
C1 C 0.4470(10) 0.6112(10) 0.9306(9) 0.033(4) Uiso 1 1 d . . .
H1A H 0.4874 0.5860 0.9594 0.049 Uiso 1 1 calc R . .
H1B H 0.3981 0.5875 0.9427 0.049 Uiso 1 1 calc R . .
H1C H 0.4453 0.6652 0.9443 0.049 Uiso 1 1 calc R . .
C2 C 0.4664(11) 0.5548(10) 0.7044(10) 0.038(4) Uiso 1 1 d . . .
H2A H 0.4135 0.5472 0.6887 0.056 Uiso 1 1 calc R . .
H2B H 0.4931 0.5060 0.7041 0.056 Uiso 1 1 calc R . .
H2C H 0.4914 0.5899 0.6690 0.056 Uiso 1 1 calc R . .
O1T O 0.5027(6) 0.8349(6) 0.8874(6) 0.030(3) Uiso 1 1 d . . .
O1A O 0.6544(6) 0.8442(6) 0.8637(6) 0.030(3) Uiso 1 1 d . . .
O1SN O 0.3469(7) 0.6476(7) 0.7943(7) 0.038(3) Uiso 1 1 d . . .
O1P O 0.6640(6) 0.7035(6) 0.7792(6) 0.024(2) Uiso 1 1 d . . .
O1S O 0.5024(6) 0.7112(6) 0.7899(6) 0.030(3) Uiso 1 1 d . . .
O2A O 0.7411(6) 0.5721(6) 0.8354(6) 0.027(2) Uiso 1 1 d . . .
O2S O 0.5874(6) 0.5757(6) 0.8318(6) 0.028(2) Uiso 1 1 d . . .
O2T O 0.6571(6) 0.5751(6) 0.9696(6) 0.031(3) Uiso 1 1 d . . .
O2P O 0.7825(6) 0.7825(6) 0.7825(6) 0.028(4) Uiso 1 3 d S . .
O3T O 0.8834(7) 0.7272(7) 0.9828(6) 0.033(3) Uiso 1 1 d . . .
O3A O 0.7939(6) 0.8428(6) 0.9167(6) 0.026(2) Uiso 1 1 d . . .
O12 O 0.5955(6) 0.7089(6) 0.9097(6) 0.026(2) Uiso 1 1 d . . .
O23 O 0.7439(6) 0.6954(6) 0.9170(6) 0.026(2) Uiso 1 1 d . . .
C1G C 0.5273(9) 0.9727(9) 1.0273(9) 0.025(6) Uiso 1 3 d S . .
N1G N 0.4710(8) 0.9229(8) 1.0294(9) 0.038(4) Uiso 1 1 d . . .
H1G1 H 0.4351 0.9272 1.0640 0.045 Uiso 1 1 calc R . .
H1G2 H 0.4695 0.8854 0.9963 0.045 Uiso 1 1 calc R . .
O1W O 0.4488(8) 0.7471(8) 0.6457(8) 0.055(4) Uiso 1 1 d . . .
O2W O 0.2904(8) 0.6392(8) 0.6521(8) 0.054(4) Uiso 1 1 d . . .
O3W O 0.3202(10) 0.8202(10) 0.6798(10) 0.083(9) Uiso 1 3 d S . .

loop_
_atom_site_aniso_label
_atom_site_aniso_U_11
_atom_site_aniso_U_22
_atom_site_aniso_U_33
_atom_site_aniso_U_23
_atom_site_aniso_U_13
_atom_site_aniso_U_12
W1 0.0268(4) 0.0257(3) 0.0241(3) -0.0006(3) 0.0023(3) 0.0016(3)
W2 0.0253(3) 0.0260(3) 0.0230(3) 0.0020(3) 0.0004(3) 0.0004(3)
W3 0.0287(3) 0.0291(4) 0.0254(3) -0.0012(3) -0.0048(3) -0.0016(3)
P 0.0173(13) 0.0173(13) 0.0173(13) 0.0007(15) 0.0007(15) 0.0007(15)
Sn 0.0263(6) 0.0262(6) 0.0252(6) -0.0017(5) 0.0011(5) -0.0003(5)

loop_
_atom_type_symbol
_atom_type_description
_atom_type_scat_dispersion_real
_atom_type_scat_dispersion_imag
_atom_type_scat_source
C C 0.0033 0.0016 'International Tables Vol C Tables 4.2.6.8 and 6.1.1.4'
H H 0.0000 0.0000 'International Tables Vol C Tables 4.2.6.8 and 6.1.1.4'
N N 0.0061 0.0033 'International Tables Vol C Tables 4.2.6.8 and 6.1.1.4'
O O 0.0106 0.0060 'International Tables Vol C Tables 4.2.6.8 and 6.1.1.4'
P P 0.1023 0.0942 'International Tables Vol C Tables 4.2.6.8 and 6.1.1.4'
Sn Sn -0.6537 1.4246 'International Tables Vol C Tables 4.2.6.8 and 6.1.1.4'
W W -0.8490 6.8722 'International Tables Vol C Tables 4.2.6.8 and 6.1.1.4'

loop_
_geom_angle_atom_site_label_1
_geom_angle_atom_site_label_2
_geom_angle_atom_site_label_3
_geom_angle
_geom_angle_site_symmetry_1
_geom_angle_site_symmetry_3
_geom_angle_publ_flag
O1T W1 O12 100.4(5) . . ?
O1T W1 O1S 99.6(5) . . ?
O12 W1 O1S 89.5(5) . . ?
O1T W1 O2A 102.7(5) . 9 ?
O12 W1 O2A 156.9(5) . 9 ?
O1S W1 O2A 87.9(5) . 9 ?
O1T W1 O1A 95.7(5) . . ?
O12 W1 O1A 91.1(5) . . ?
O1S W1 O1A 164.3(5) . . ?
O2A W1 O1A 85.4(5) 9 . ?
O1T W1 O1P 173.5(5) . . ?
O12 W1 O1P 73.2(4) . . ?
O1S W1 O1P 82.1(4) . . ?
O2A W1 O1P 83.7(4) 9 . ?
O1A W1 O1P 83.1(4) . . ?
O2T W2 O2S 100.5(5) . . ?
O2T W2 O2A 101.6(5) . . ?
O2S W2 O2A 94.7(5) . . ?
O2T W2 O12 98.7(5) . . ?
O2S W2 O12 92.3(5) . . ?
O2A W2 O12 156.9(4) . . ?
O2T W2 O23 95.6(5) . . ?
O2S W2 O23 163.7(5) . . ?
O2A W2 O23 84.3(4) . . ?
O12 W2 O23 83.0(4) . . ?
O2T W2 O1P 171.9(5) . . ?
O2S W2 O1P 83.4(4) . . ?
O2A W2 O1P 85.0(4) . . ?
O12 W2 O1P 74.0(4) . . ?
O23 W2 O1P 80.4(4) . . ?
O3T W3 O23 102.7(5) . . ?
O3T W3 O3A 102.9(5) . . ?
O23 W3 O3A 93.5(5) . . ?
O3T W3 O1A 99.9(5) . 5 ?
O23 W3 O1A 85.8(5) . 5 ?
O3A W3 O1A 156.8(5) . 5 ?
O3T W3 O3A 99.3(5) . 5 ?
O23 W3 O3A 157.3(5) . 5 ?
O3A W3 O3A 87.0(6) . 5 ?
O1A W3 O3A 85.0(5) 5 5 ?
O3T W3 O2P 171.3(5) . . ?
O23 W3 O2P 85.6(4) . . ?
O3A W3 O2P 73.5(4) . . ?
O1A W3 O2P 83.3(4) 5 . ?
O3A W3 O2P 72.8(4) 5 . ?
O1P P O1P 111.3(4) 5 . ?
O1P P O1P 111.3(4) 5 9 ?
O1P P O1P 111.3(4) . 9 ?
O1P P O2P 107.6(5) 5 . ?
O1P P O2P 107.6(5) . . ?
O1P P O2P 107.6(5) 9 . ?
C2 Sn O1S 100.8(6) . . ?
C2 Sn C1 159.1(7) . . ?
O1S Sn C1 99.1(6) . . ?
C2 Sn O2S 94.9(6) . . ?
O1S Sn O2S 86.8(4) . . ?
C1 Sn O2S 92.5(6) . . ?
C2 Sn O1SN 89.3(6) . . ?
O1S Sn O1SN 84.1(4) . . ?
C1 Sn O1SN 86.4(6) . . ?
O2S Sn O1SN 170.6(4) . . ?
C2 Sn O2T 80.3(6) . 10_646 ?
O1S Sn O2T 178.0(4) . 10_646 ?
C1 Sn O2T 79.6(5) . 10_646 ?
O2S Sn O2T 94.8(4) . 10_646 ?
O1SN Sn O2T 94.2(4) . 10_646 ?
Sn C1 H1A 109.5 . . ?
Sn C1 H1B 109.5 . . ?
H1A C1 H1B 109.5 . . ?
Sn C1 H1C 109.5 . . ?
H1A C1 H1C 109.5 . . ?
H1B C1 H1C 109.5 . . ?
Sn C2 H2A 109.5 . . ?
Sn C2 H2B 109.5 . . ?
H2A C2 H2B 109.5 . . ?
Sn C2 H2C 109.5 . . ?
H2A C2 H2C 109.5 . . ?
H2B C2 H2C 109.5 . . ?
W1 O1A W3 150.6(6) . 9 ?
P O1P W2 130.2(6) . . ?
P O1P W1 126.1(6) . . ?
W2 O1P W1 90.4(4) . . ?
W1 O1S Sn 135.4(6) . . ?
W2 O2A W1 153.0(6) . 5 ?
W2 O2S Sn 133.4(6) . . ?
W2 O2T Sn 161.5(6) . 7_665 ?
P O2P W3 124.5(4) . 5 ?
P O2P W3 124.5(4) . 9 ?
W3 O2P W3 91.0(5) 5 9 ?
P O2P W3 124.5(4) . . ?
W3 O2P W3 91.0(5) 5 . ?
W3 O2P W3 91.0(5) 9 . ?
W3 O3A W3 122.7(6) . 9 ?
W1 O12 W2 121.6(6) . . ?
W3 O23 W2 151.1(6) . . ?
N1G C1G N1G 119.89(16) 6_467 12_675 ?
N1G C1G N1G 119.89(16) 6_467 . ?
N1G C1G N1G 119.89(16) 12_675 . ?
C1G N1G H1G1 120.0 . . ?
C1G N1G H1G2 120.0 . . ?
H1G1 N1G H1G2 120.0 . . ?

loop_
_geom_bond_atom_site_label_1
_geom_bond_atom_site_label_2
_geom_bond_distance
_geom_bond_site_symmetry_2
_geom_bond_publ_flag
W1 O1T 1.727(11) . ?
W1 O12 1.891(10) . ?
W1 O1S 1.900(11) . ?
W1 O2A 1.918(11) 9 ?
W1 O1A 1.919(11) . ?
W1 O1P 2.406(11) . ?
W2 O2T 1.723(11) . ?
W2 O2S 1.810(11) . ?
W2 O2A 1.870(11) . ?
W2 O12 1.957(11) . ?
W2 O23 2.005(11) . ?
W2 O1P 2.329(10) . ?
W3 O3T 1.695(12) . ?
W3 O23 1.850(11) . ?
W3 O3A 1.912(11) . ?
W3 O1A 1.925(11) 5 ?
W3 O3A 1.959(11) 5 ?
W3 O2P 2.380(11) . ?
P O1P 1.528(11) 5 ?
P O1P 1.528(11) . ?
P O1P 1.528(11) 9 ?
P O2P 1.58(2) . ?
Sn C2 2.072(18) . ?
Sn O1S 2.078(11) . ?
Sn C1 2.114(16) . ?
Sn O2S 2.154(11) . ?
Sn O1SN 2.325(12) . ?
Sn O2T 2.483(11) 10_646 ?
C1 H1A 0.9800 . ?
C1 H1B 0.9800 . ?
C1 H1C 0.9800 . ?
C2 H2A 0.9800 . ?
C2 H2B 0.9800 . ?
C2 H2C 0.9800 . ?
O1A W3 1.925(11) 9 ?
O2A W1 1.918(11) 5 ?
O2T Sn 2.483(11) 7_665 ?
O2P W3 2.380(11) 5 ?
O2P W3 2.380(11) 9 ?
O3A W3 1.959(11) 9 ?
C1G N1G 1.323(15) 6_467 ?
C1G N1G 1.323(15) 12_675 ?
C1G N1G 1.323(15) . ?
N1G H1G1 0.8800 . ?
N1G H1G2 0.8800 . ?
